data_4306354
loop_
_publ_author_name
'Bao-Hua Xu'
'Xu-Qing Peng'
'Zhi-Wei Xu'
'Yi-Zhi Li'
'Hong Yan'

_publ_contact_author_address
;
    State Key Laboratory of Coordination Chemistry, Nanjing University, 
    Nanjing 210093, 
    China
;
_publ_contact_author_email hyan1965@nju.edu.cn
_publ_contact_author_fax '(+86)-25- 83314502'
_publ_contact_author_name 'H. Yan'
_publ_contact_author_phone '(+86)-25- 83314502'
_publ_section_title
;
Cobalt(III)-Mediated Disulfuration and Hydrosulfuration of Alkynes
;
_journal_name_full 'Inorganic Chemistry'
_journal_page_first 7928
_journal_page_last 7933
_journal_paper_doi 10.1021/ic801199e
_journal_volume 47
_journal_year 2008
_chemical_formula_moiety 'C10 H20 B10 O4 S2'
_chemical_formula_sum 'C10 H20 B10 O4 S2'
_chemical_formula_weight 376.50
_chemical_melting_point 100
_chemical_name_systematic
; 
 ? 
;
_space_group_IT_number 2
_symmetry_cell_setting triclinic
_symmetry_space_group_name_Hall '-P 1'
_symmetry_space_group_name_H-M 'P -1'
_atom_sites_solution_hydrogens geom
_atom_sites_solution_primary direct
_atom_sites_solution_secondary difmap
_audit_creation_method SHELXL-97
_cell_angle_alpha 65.152(4)
_cell_angle_beta 84.841(5)
_cell_angle_gamma 61.930(4)
_cell_formula_units_Z 2
_cell_length_a 10.028(3)
_cell_length_b 10.509(3)
_cell_length_c 11.515(4)
_cell_measurement_reflns_used 1449
_cell_measurement_temperature 153(2)
_cell_measurement_theta_max 49.552
_cell_measurement_theta_min 4.859
_cell_volume 962.8(5)
_computing_cell_refinement 'Bruker SMART'
_computing_data_collection 'Bruker SMART'
_computing_data_reduction 'Bruker SAINT'
_computing_molecular_graphics 'Bruker SHELXTL'
_computing_publication_material 'Bruker SHELXTL'
_computing_structure_refinement 'SHELXL-97 (Sheldrick, 1997)'
_computing_structure_solution 'SHELXS-97 (Sheldrick, 1990)'
_diffrn_ambient_temperature 153(2)
_diffrn_measured_fraction_theta_full 0.981
_diffrn_measured_fraction_theta_max 0.981
_diffrn_measurement_device_type 'CCD area detector'
_diffrn_measurement_method 'phi and omega scans'
_diffrn_radiation_monochromator graphite
_diffrn_radiation_source 'fine-focus sealed tube'
_diffrn_radiation_type MoK\a
_diffrn_radiation_wavelength 0.71073
_diffrn_reflns_av_R_equivalents 0.0418
_diffrn_reflns_av_sigmaI/netI 0.0672
_diffrn_reflns_limit_h_max 10
_diffrn_reflns_limit_h_min -12
_diffrn_reflns_limit_k_max 11
_diffrn_reflns_limit_k_min -12
_diffrn_reflns_limit_l_max 14
_diffrn_reflns_limit_l_min -12
_diffrn_reflns_number 5280
_diffrn_reflns_theta_full 26.00
_diffrn_reflns_theta_max 26.00
_diffrn_reflns_theta_min 1.97
_exptl_absorpt_coefficient_mu 0.288
_exptl_absorpt_correction_T_max 0.9312
_exptl_absorpt_correction_T_min 0.9163
_exptl_absorpt_correction_type multi-scan
_exptl_absorpt_process_details '(SADABS; Bruker, 2000)'
_exptl_crystal_colour white
_exptl_crystal_density_diffrn 1.299
_exptl_crystal_density_method 'not measured'
_exptl_crystal_description rubby
_exptl_crystal_F_000 388
_exptl_crystal_size_max 0.30
_exptl_crystal_size_mid 0.26
_exptl_crystal_size_min 0.24
_refine_diff_density_max 0.271
_refine_diff_density_min -0.203
_refine_diff_density_rms 0.054
_refine_ls_extinction_method none
_refine_ls_goodness_of_fit_ref 0.968
_refine_ls_hydrogen_treatment constr
_refine_ls_matrix_type full
_refine_ls_number_parameters 237
_refine_ls_number_reflns 3699
_refine_ls_number_restraints 0
_refine_ls_restrained_S_all 0.968
_refine_ls_R_factor_all 0.0743
_refine_ls_R_factor_gt 0.0469
_refine_ls_shift/su_max 0.000
_refine_ls_shift/su_mean 0.000
_refine_ls_structure_factor_coef Fsqd
_refine_ls_weighting_details 'calc w=1/[\s^2^(Fo^2^)+(0.0712P)^2^+0.0000P] where P=(Fo^2^+2Fc^2^)/3'
_refine_ls_weighting_scheme calc
_refine_ls_wR_factor_gt 0.1204
_refine_ls_wR_factor_ref 0.1425
_reflns_number_gt 2383
_reflns_number_total 3699
_reflns_threshold_expression >2sigma(I)
_cod_data_source_file ic801199e_si_002_4.cif
_cod_data_source_block 5
_cod_depositor_comments
;
The following automatic conversions were performed:
'_symmetry_cell_setting' value 'Triclinic' changed to 'triclinic'
according to '/home/saulius/struct/CIF-dictionaries/cif_core.dic'
dictionary named 'cif_core.dic' version 2.4.1 from 2010-06-29.

Automatic conversion script
Id: cif_fix_enum 1527 2010-12-29 10:47:43Z saulius 
;
_cod_original_cell_volume 962.7(5)
_cod_original_sg_symbol_H-M 'P -1 '
_cod_database_code 4306354

loop_
_symmetry_equiv_pos_as_xyz
'x, y, z'
'-x, -y, -z'

loop_
_atom_site_label
_atom_site_type_symbol
_atom_site_fract_x
_atom_site_fract_y
_atom_site_fract_z
_atom_site_U_iso_or_equiv
_atom_site_adp_type
_atom_site_occupancy
_atom_site_symmetry_multiplicity
_atom_site_calc_flag
_atom_site_refinement_flags
_atom_site_disorder_assembly
_atom_site_disorder_group
B3 B 0.7553(4) 0.0942(4) 0.7449(3) 0.0465(8) Uani 1 1 d . . .
H106 H 0.7199 0.2066 0.7134 0.056 Uiso 1 1 d R . .
B4 B 0.9200(4) -0.0322(4) 0.7025(4) 0.0553(9) Uani 1 1 d . . .
H105 H 0.9855 0.0033 0.6482 0.066 Uiso 1 1 d R . .
B5 B 0.8885(4) -0.1787(4) 0.6902(4) 0.0545(9) Uani 1 1 d . . .
H107 H 0.9334 -0.2210 0.6286 0.065 Uiso 1 1 d R . .
B6 B 0.7015(4) -0.1368(4) 0.7235(3) 0.0506(9) Uani 1 1 d . . .
H100 H 0.6380 -0.1545 0.6812 0.061 Uiso 1 1 d R . .
B7 B 0.6923(4) -0.1661(4) 0.8882(3) 0.0606(10) Uani 1 1 d . . .
H101 H 0.6243 -0.2016 0.9379 0.073 Uiso 1 1 d R . .
B8 B 0.7295(4) -0.0238(4) 0.9019(3) 0.0589(10) Uani 1 1 d . . .
H109 H 0.6862 0.0249 0.9599 0.071 Uiso 1 1 d R . .
B9 B 0.9101(4) -0.0553(5) 0.8623(4) 0.0622(10) Uani 1 1 d . . .
H104 H 0.9697 -0.0313 0.9023 0.075 Uiso 1 1 d R . .
B10 B 0.9945(5) -0.2250(5) 0.8288(4) 0.0693(12) Uani 1 1 d . . .
H103 H 1.1022 -0.2968 0.8490 0.083 Uiso 1 1 d R . .
B11 B 0.8611(4) -0.2918(4) 0.8416(4) 0.0634(10) Uani 1 1 d . . .
H102 H 0.8874 -0.4011 0.8666 0.076 Uiso 1 1 d R . .
B12 B 0.8796(4) -0.2191(5) 0.9498(4) 0.0674(11) Uani 1 1 d . . .
H108 H 0.9201 -0.2888 1.0391 0.081 Uiso 1 1 d R . .
C1 C 0.7498(3) 0.0121(3) 0.6452(3) 0.0425(7) Uani 1 1 d . . .
C2 C 0.6279(3) 0.0195(3) 0.7684(3) 0.0458(7) Uani 1 1 d . . .
C3 C 0.7027(3) 0.2880(3) 0.4370(3) 0.0471(7) Uani 1 1 d . . .
H3 H 0.7708 0.2787 0.4937 0.057 Uiso 1 1 calc R . .
C4 C 0.6466(3) 0.4168(3) 0.3265(3) 0.0518(8) Uani 1 1 d . . .
H4 H 0.6797 0.4918 0.3074 0.062 Uiso 1 1 calc R . .
C5 C 0.5355(3) 0.4462(4) 0.2336(3) 0.0506(7) Uani 1 1 d . . .
C6 C 0.3441(4) 0.6438(4) 0.0524(3) 0.0805(11) Uani 1 1 d . . .
H6A H 0.3459 0.5502 0.0555 0.121 Uiso 1 1 calc R . .
H6B H 0.3553 0.7061 -0.0334 0.121 Uiso 1 1 calc R . .
H6C H 0.2488 0.7064 0.0750 0.121 Uiso 1 1 calc R . .
C7 C 0.3416(3) 0.0678(4) 0.7286(3) 0.0584(8) Uani 1 1 d . . .
H7 H 0.3999 -0.0395 0.7460 0.070 Uiso 1 1 calc R . .
C8 C 0.1927(4) 0.1312(4) 0.7094(3) 0.0672(9) Uani 1 1 d . . .
H8 H 0.1516 0.0665 0.7140 0.081 Uiso 1 1 calc R . .
C9 C 0.0885(4) 0.2981(4) 0.6809(3) 0.0588(8) Uani 1 1 d . . .
C10 C -0.1698(4) 0.4941(4) 0.6363(4) 0.0853(12) Uani 1 1 d . . .
H10A H -0.1812 0.5086 0.7142 0.128 Uiso 1 1 calc R . .
H10B H -0.2654 0.5146 0.6022 0.128 Uiso 1 1 calc R . .
H10C H -0.1385 0.5668 0.5740 0.128 Uiso 1 1 calc R . .
O1 O 0.5030(2) 0.3466(2) 0.23954(19) 0.0629(6) Uani 1 1 d . . .
O2 O 0.4685(3) 0.5964(2) 0.1430(2) 0.0670(6) Uani 1 1 d . . .
O3 O 0.1291(2) 0.3912(3) 0.6728(2) 0.0670(6) Uani 1 1 d . . .
O4 O -0.0566(2) 0.3330(3) 0.6639(2) 0.0727(7) Uani 1 1 d . . .
S1 S 0.65761(9) 0.13395(9) 0.48364(7) 0.0478(2) Uani 1 1 d . . .
S2 S 0.43697(8) 0.17142(9) 0.72384(8) 0.0529(3) Uani 1 1 d . . .

loop_
_atom_site_aniso_label
_atom_site_aniso_U_11
_atom_site_aniso_U_22
_atom_site_aniso_U_33
_atom_site_aniso_U_23
_atom_site_aniso_U_13
_atom_site_aniso_U_12
B3 0.0451(19) 0.058(2) 0.049(2) -0.0298(17) 0.0092(15) -0.0283(17)
B4 0.044(2) 0.072(2) 0.061(2) -0.038(2) 0.0045(17) -0.0274(19)
B5 0.0409(19) 0.056(2) 0.062(2) -0.0325(19) 0.0034(17) -0.0139(17)
B6 0.058(2) 0.0432(19) 0.055(2) -0.0227(17) 0.0034(17) -0.0251(17)
B7 0.072(3) 0.051(2) 0.050(2) -0.0163(18) 0.0119(19) -0.029(2)
B8 0.070(3) 0.065(2) 0.045(2) -0.0287(18) 0.0069(18) -0.030(2)
B9 0.053(2) 0.081(3) 0.058(2) -0.039(2) -0.0024(18) -0.026(2)
B10 0.053(2) 0.075(3) 0.060(2) -0.034(2) -0.0104(19) -0.009(2)
B11 0.062(2) 0.047(2) 0.059(2) -0.0170(18) -0.0016(19) -0.0136(19)
B12 0.062(2) 0.070(3) 0.049(2) -0.022(2) -0.0025(19) -0.018(2)
C1 0.0386(15) 0.0491(16) 0.0457(16) -0.0224(14) 0.0052(12) -0.0235(13)
C2 0.0486(17) 0.0457(16) 0.0475(17) -0.0219(14) 0.0083(13) -0.0245(14)
C3 0.0463(17) 0.0528(18) 0.0543(18) -0.0253(16) 0.0059(14) -0.0305(15)
C4 0.0555(19) 0.0508(18) 0.061(2) -0.0261(16) 0.0119(15) -0.0327(16)
C5 0.0534(19) 0.0506(18) 0.0450(18) -0.0203(15) 0.0141(14) -0.0242(16)
C6 0.081(3) 0.070(2) 0.059(2) -0.0133(19) -0.0176(19) -0.020(2)
C7 0.055(2) 0.0566(19) 0.079(2) -0.0352(18) 0.0129(17) -0.0327(17)
C8 0.058(2) 0.072(2) 0.094(3) -0.044(2) 0.0152(19) -0.0415(19)
C9 0.053(2) 0.077(2) 0.056(2) -0.0352(18) 0.0128(15) -0.0336(19)
C10 0.061(2) 0.091(3) 0.085(3) -0.040(2) 0.015(2) -0.022(2)
O1 0.0776(16) 0.0601(14) 0.0563(14) -0.0183(11) -0.0021(11) -0.0407(13)
O2 0.0754(16) 0.0512(13) 0.0612(14) -0.0148(11) -0.0020(12) -0.0268(12)
O3 0.0602(14) 0.0684(15) 0.0855(17) -0.0390(13) 0.0160(12) -0.0363(13)
O4 0.0443(13) 0.0834(17) 0.0986(18) -0.0464(15) 0.0145(12) -0.0311(13)
S1 0.0541(5) 0.0520(5) 0.0461(4) -0.0198(4) 0.0003(3) -0.0320(4)
S2 0.0413(4) 0.0487(5) 0.0767(6) -0.0314(4) 0.0107(4) -0.0240(4)

loop_
_atom_type_symbol
_atom_type_description
_atom_type_scat_dispersion_real
_atom_type_scat_dispersion_imag
_atom_type_scat_source
C C 0.0033 0.0016 'International Tables Vol C Tables 4.2.6.8 and 6.1.1.4'
H H 0.0000 0.0000 'International Tables Vol C Tables 4.2.6.8 and 6.1.1.4'
B B 0.0013 0.0007 'International Tables Vol C Tables 4.2.6.8 and 6.1.1.4'
O O 0.0106 0.0060 'International Tables Vol C Tables 4.2.6.8 and 6.1.1.4'
S S 0.1246 0.1234 'International Tables Vol C Tables 4.2.6.8 and 6.1.1.4'

loop_
_geom_angle_atom_site_label_1
_geom_angle_atom_site_label_2
_geom_angle_atom_site_label_3
_geom_angle
_geom_angle_site_symmetry_1
_geom_angle_site_symmetry_3
_geom_angle_publ_flag
C1 B3 B9 105.0(2) . . ?
C1 B3 C2 62.34(16) . . ?
B9 B3 C2 104.5(2) . . ?
C1 B3 B4 57.24(17) . . ?
B9 B3 B4 60.4(2) . . ?
C2 B3 B4 107.3(2) . . ?
C1 B3 B8 106.9(2) . . ?
B9 B3 B8 59.0(2) . . ?
C2 B3 B8 57.32(18) . . ?
B4 B3 B8 107.5(3) . . ?
C1 B3 H106 121.8 . . ?
B9 B3 H106 125.0 . . ?
C2 B3 H106 121.2 . . ?
B4 B3 H106 123.0 . . ?
B8 B3 H106 122.7 . . ?
C1 B4 B3 60.40(18) . . ?
C1 B4 B9 106.6(3) . . ?
B3 B4 B9 59.3(2) . . ?
C1 B4 B10 106.1(3) . . ?
B3 B4 B10 108.2(3) . . ?
B9 B4 B10 60.8(2) . . ?
C1 B4 B5 58.83(17) . . ?
B3 B4 B5 108.4(2) . . ?
B9 B4 B5 108.3(3) . . ?
B10 B4 B5 59.7(2) . . ?
C1 B4 H105 122.6 . . ?
B3 B4 H105 123.4 . . ?
B9 B4 H105 123.7 . . ?
B10 B4 H105 120.9 . . ?
B5 B4 H105 119.3 . . ?
C1 B5 B11 107.1(3) . . ?
C1 B5 B10 104.8(3) . . ?
B11 B5 B10 60.2(2) . . ?
C1 B5 B6 59.67(18) . . ?
B11 B5 B6 61.0(2) . . ?
B10 B5 B6 108.1(3) . . ?
C1 B5 B4 57.33(17) . . ?
B11 B5 B4 107.8(3) . . ?
B10 B5 B4 59.6(2) . . ?
B6 B5 B4 106.6(2) . . ?
C1 B5 H107 122.3 . . ?
B11 B5 H107 123.1 . . ?
B10 B5 H107 123.0 . . ?
B6 B5 H107 122.0 . . ?
B4 B5 H107 121.3 . . ?
C1 B6 C2 62.48(17) . . ?
C1 B6 B5 58.17(18) . . ?
C2 B6 B5 108.2(2) . . ?
C1 B6 B11 104.3(2) . . ?
C2 B6 B11 104.8(2) . . ?
B5 B6 B11 58.8(2) . . ?
C1 B6 B7 107.5(2) . . ?
C2 B6 B7 57.05(18) . . ?
B5 B6 B7 108.5(3) . . ?
B11 B6 B7 60.6(2) . . ?
C1 B6 H100 122.7 . . ?
C2 B6 H100 122.2 . . ?
B5 B6 H100 122.1 . . ?
B11 B6 H100 124.0 . . ?
B7 B6 H100 121.5 . . ?
C2 B7 B8 58.66(19) . . ?
C2 B7 B6 59.84(18) . . ?
B8 B7 B6 106.9(2) . . ?
C2 B7 B11 105.8(3) . . ?
B8 B7 B11 106.2(3) . . ?
B6 B7 B11 59.2(2) . . ?
C2 B7 B12 104.4(3) . . ?
B8 B7 B12 58.7(2) . . ?
B6 B7 B12 105.6(3) . . ?
B11 B7 B12 58.9(2) . . ?
C2 B7 H101 121.8 . . ?
B8 B7 H101 122.9 . . ?
B6 B7 H101 121.0 . . ?
B11 B7 H101 123.6 . . ?
B12 B7 H101 125.6 . . ?
C2 B8 B9 106.4(3) . . ?
C2 B8 B12 106.3(3) . . ?
B9 B8 B12 60.1(2) . . ?
C2 B8 B7 58.12(18) . . ?
B9 B8 B7 109.5(3) . . ?
B12 B8 B7 61.7(2) . . ?
C2 B8 B3 59.83(18) . . ?
B9 B8 B3 58.9(2) . . ?
B12 B8 B3 106.8(3) . . ?
B7 B8 B3 107.5(2) . . ?
C2 B8 H109 123.4 . . ?
B9 B8 H109 119.5 . . ?
B12 B8 H109 124.1 . . ?
B7 B8 H109 124.5 . . ?
B3 B8 H109 118.9 . . ?
B3 B9 B8 62.2(2) . . ?
B3 B9 B12 109.7(2) . . ?
B8 B9 B12 60.4(2) . . ?
B3 B9 B4 60.3(2) . . ?
B8 B9 B4 109.9(2) . . ?
B12 B9 B4 107.5(3) . . ?
B3 B9 B10 108.1(2) . . ?
B8 B9 B10 107.9(3) . . ?
B12 B9 B10 58.8(2) . . ?
B4 B9 B10 59.6(2) . . ?
B3 B9 H104 121.6 . . ?
B8 B9 H104 120.6 . . ?
B12 B9 H104 120.8 . . ?
B4 B9 H104 121.9 . . ?
B10 B9 H104 121.7 . . ?
B12 B10 B11 61.3(2) . . ?
B12 B10 B4 108.4(3) . . ?
B11 B10 B4 108.0(3) . . ?
B12 B10 B5 109.0(3) . . ?
B11 B10 B5 59.3(2) . . ?
B4 B10 B5 60.7(2) . . ?
B12 B10 B9 59.9(2) . . ?
B11 B10 B9 108.2(3) . . ?
B4 B10 B9 59.6(2) . . ?
B5 B10 B9 108.1(3) . . ?
B12 B10 H103 120.9 . . ?
B11 B10 H103 122.1 . . ?
B4 B10 H103 121.3 . . ?
B5 B10 H103 121.7 . . ?
B9 B10 H103 121.6 . . ?
B5 B11 B10 60.5(2) . . ?
B5 B11 B6 60.2(2) . . ?
B10 B11 B6 107.8(3) . . ?
B5 B11 B12 108.0(3) . . ?
B10 B11 B12 58.8(2) . . ?
B6 B11 B12 107.9(3) . . ?
B5 B11 B7 109.3(3) . . ?
B10 B11 B7 108.2(3) . . ?
B6 B11 B7 60.2(2) . . ?
B12 B11 B7 60.8(2) . . ?
B5 B11 H102 120.5 . . ?
B10 B11 H102 124.2 . . ?
B6 B11 H102 119.5 . . ?
B12 B11 H102 123.8 . . ?
B7 B11 H102 119.9 . . ?
B10 B12 B9 61.4(2) . . ?
B10 B12 B8 109.1(3) . . ?
B9 B12 B8 59.4(2) . . ?
B10 B12 B11 60.0(2) . . ?
B9 B12 B11 108.3(3) . . ?
B8 B12 B11 108.0(3) . . ?
B10 B12 B7 108.7(3) . . ?
B9 B12 B7 107.3(3) . . ?
B8 B12 B7 59.6(2) . . ?
B11 B12 B7 60.3(2) . . ?
B10 B12 H108 121.6 . . ?
B9 B12 H108 122.5 . . ?
B8 B12 H108 121.2 . . ?
B11 B12 H108 121.5 . . ?
B7 B12 H108 120.8 . . ?
B4 C1 B5 63.84(19) . . ?
B4 C1 B6 113.9(2) . . ?
B5 C1 B6 62.17(19) . . ?
B4 C1 B3 62.36(18) . . ?
B5 C1 B3 113.9(2) . . ?
B6 C1 B3 110.9(2) . . ?
B4 C1 S1 127.4(2) . . ?
B5 C1 S1 120.8(2) . . ?
B6 C1 S1 111.79(17) . . ?
B3 C1 S1 121.35(19) . . ?
B4 C1 C2 109.0(2) . . ?
B5 C1 C2 108.8(2) . . ?
B6 C1 C2 59.27(17) . . ?
B3 C1 C2 59.40(16) . . ?
S1 C1 C2 115.96(17) . . ?
B7 C2 B8 63.2(2) . . ?
B7 C2 B6 63.11(19) . . ?
B8 C2 B6 113.0(2) . . ?
B7 C2 B3 114.0(2) . . ?
B8 C2 B3 62.85(19) . . ?
B6 C2 B3 109.0(2) . . ?
B7 C2 S2 125.9(2) . . ?
B8 C2 S2 119.6(2) . . ?
B6 C2 S2 123.3(2) . . ?
B3 C2 S2 112.37(19) . . ?
B7 C2 C1 108.9(2) . . ?
B8 C2 C1 108.0(2) . . ?
B6 C2 C1 58.25(16) . . ?
B3 C2 C1 58.25(15) . . ?
S2 C2 C1 118.37(18) . . ?
C4 C3 S1 124.1(2) . . ?
C4 C3 H3 118.0 . . ?
S1 C3 H3 118.0 . . ?
C3 C4 C5 122.4(3) . . ?
C3 C4 H4 118.8 . . ?
C5 C4 H4 118.8 . . ?
O1 C5 O2 123.3(3) . . ?
O1 C5 C4 123.7(3) . . ?
O2 C5 C4 112.9(3) . . ?
O2 C6 H6A 109.5 . . ?
O2 C6 H6B 109.5 . . ?
H6A C6 H6B 109.5 . . ?
O2 C6 H6C 109.5 . . ?
H6A C6 H6C 109.5 . . ?
H6B C6 H6C 109.5 . . ?
C8 C7 S2 124.3(3) . . ?
C8 C7 H7 117.9 . . ?
S2 C7 H7 117.9 . . ?
C7 C8 C9 123.3(3) . . ?
C7 C8 H8 118.3 . . ?
C9 C8 H8 118.3 . . ?
O3 C9 O4 124.6(3) . . ?
O3 C9 C8 123.8(3) . . ?
O4 C9 C8 111.6(3) . . ?
O4 C10 H10A 109.5 . . ?
O4 C10 H10B 109.5 . . ?
H10A C10 H10B 109.5 . . ?
O4 C10 H10C 109.5 . . ?
H10A C10 H10C 109.5 . . ?
H10B C10 H10C 109.5 . . ?
C5 O2 C6 117.7(2) . . ?
C9 O4 C10 116.5(3) . . ?
C3 S1 C1 101.88(13) . . ?
C7 S2 C2 101.95(14) . . ?

loop_
_geom_bond_atom_site_label_1
_geom_bond_atom_site_label_2
_geom_bond_distance
_geom_bond_site_symmetry_2
_geom_bond_publ_flag
B3 C1 1.719(4) . ?
B3 B9 1.733(5) . ?
B3 C2 1.740(4) . ?
B3 B4 1.751(5) . ?
B3 B8 1.791(5) . ?
B3 H106 0.9600 . ?
B4 C1 1.662(4) . ?
B4 B9 1.752(5) . ?
B4 B10 1.753(6) . ?
B4 B5 1.772(5) . ?
B4 H105 0.9600 . ?
B5 C1 1.690(4) . ?
B5 B11 1.734(5) . ?
B5 B10 1.756(5) . ?
B5 B6 1.759(5) . ?
B5 H107 0.9601 . ?
B6 C1 1.717(4) . ?
B6 C2 1.735(4) . ?
B6 B11 1.772(5) . ?
B6 B7 1.790(5) . ?
B6 H100 0.9601 . ?
B7 C2 1.684(4) . ?
B7 B8 1.771(5) . ?
B7 B11 1.797(5) . ?
B7 B12 1.807(5) . ?
B7 H101 0.9600 . ?
B8 C2 1.694(4) . ?
B8 B9 1.735(5) . ?
B8 B12 1.753(5) . ?
B8 H109 0.9600 . ?
B9 B12 1.748(6) . ?
B9 B10 1.773(5) . ?
B9 H104 0.9600 . ?
B10 B12 1.728(6) . ?
B10 B11 1.750(6) . ?
B10 H103 0.9599 . ?
B11 B12 1.773(5) . ?
B11 H102 0.9600 . ?
B12 H108 0.9599 . ?
C1 S1 1.774(3) . ?
C1 C2 1.790(4) . ?
C2 S2 1.758(3) . ?
C3 C4 1.317(4) . ?
C3 S1 1.740(3) . ?
C3 H3 0.9300 . ?
C4 C5 1.447(4) . ?
C4 H4 0.9300 . ?
C5 O1 1.210(3) . ?
C5 O2 1.332(3) . ?
C6 O2 1.451(4) . ?
C6 H6A 0.9600 . ?
C6 H6B 0.9600 . ?
C6 H6C 0.9600 . ?
C7 C8 1.312(4) . ?
C7 S2 1.739(3) . ?
C7 H7 0.9300 . ?
C8 C9 1.459(4) . ?
C8 H8 0.9300 . ?
C9 O3 1.193(3) . ?
C9 O4 1.333(3) . ?
C10 O4 1.435(4) . ?
C10 H10A 0.9600 . ?
C10 H10B 0.9600 . ?
C10 H10C 0.9600 . ?
